data_4104643
loop_
_publ_author_name
'Wan Pyo Hong'
'Ahmad El-Awa'
'Philip L. Fuchs'

_publ_contact_author_address
;    Department of Chemistry
     Purdue University
     560 Oval Dr.
     W. Lafayette
     IN 47907-2084
     USA
;
_publ_contact_author_email pfuchs@purdue.edu
_publ_contact_author_name 'Philip L. Fuchs'
_publ_contact_author_phone 1(765)4945242
_publ_section_title
;
 Reagent-Directed Allylic Quadraselection. Chemoselective Anti- and
 Syn-Lawton SN2' Methylation of Seven-Membered Epoxyvinylsulfones
;
_journal_name_full 'Journal of the American Chemical Society'
_journal_page_first 9150
_journal_page_last 9151
_journal_paper_doi 10.1021/ja9017557
_journal_volume 131
_journal_year 2009
_chemical_absolute_configuration ad
_chemical_formula_moiety 'C13 H15 Cl1 O3 S1'
_chemical_formula_sum 'C13 H15 Cl O3 S'
_chemical_formula_weight 286.78
_chemical_name_systematic ' ?'
_space_group_IT_number 19
_symmetry_cell_setting orthorhombic
_symmetry_space_group_name_Hall 'P 2ac 2ab'
_symmetry_space_group_name_H-M 'P 21 21 21'
_atom_type_scat_source 'International Tables for Crystallography (Vol C)'
_audit_creation_date 23-07-08
_audit_creation_method 'SHELXL and local programs'
_cell_angle_alpha 90.00
_cell_angle_beta 90.00
_cell_angle_gamma 90.00
_cell_formula_units_Z 8
_cell_length_a 8.0087(15)
_cell_length_b 11.234(3)
_cell_length_c 30.148(4)
_cell_measurement_reflns_used 22
_cell_measurement_temperature 298
_cell_measurement_theta_max 22
_cell_measurement_theta_min 18
_cell_volume 2712.4(10)
_computing_cell_refinement 'CAD4 (Enraf-Nonius, 1977)'
_computing_data_collection 'CAD4 (Enraf-Nonius, 1977)'
_computing_data_reduction 'PROCESS MolEN (Fair, 1990)'
_computing_molecular_graphics
;
    ORTEP (Johnson, 1976)
    PLATON (Spek, 1997)
;
_computing_publication_material 'SHELX97(Sheldrick, 2008) and local programs'
_computing_structure_refinement 'SHELX97 (Sheldrick, 2008)'
_computing_structure_solution
;
 Direct methods (SIR2004, Burla et al., 2005)
;
_diffrn_ambient_temperature 298
_diffrn_measurement_device_type Enraf_Nonius_CAD4
_diffrn_measurement_method \q/2\q
_diffrn_radiation_monochromator 'graphite 002'
_diffrn_radiation_type Cu-K\a
_diffrn_radiation_wavelength 1.54184
_diffrn_reflns_av_R_equivalents 0.000
_diffrn_reflns_limit_h_max 0
_diffrn_reflns_limit_h_min -9
_diffrn_reflns_limit_k_max 0
_diffrn_reflns_limit_k_min -13
_diffrn_reflns_limit_l_max 35
_diffrn_reflns_limit_l_min 0
_diffrn_reflns_number 2630
_diffrn_reflns_theta_max 65.00
_diffrn_reflns_theta_min 2.46
_diffrn_standards_decay_% 11.04
_diffrn_standards_interval_time 60
_diffrn_standards_number 3
_exptl_absorpt_coefficient_mu 3.934
_exptl_absorpt_correction_type none
_exptl_crystal_colour_primary colourless
_exptl_crystal_density_diffrn 1.404
_exptl_crystal_description needle
_exptl_crystal_F_000 1200
_exptl_crystal_size_max 0.50
_exptl_crystal_size_mid 0.10
_exptl_crystal_size_min 0.09
_refine_diff_density_max 0.46
_refine_diff_density_min -0.46
_refine_ls_abs_structure_details 'Flack H. D. (1983), Acta Cryst. A39, 876-881'
_refine_ls_abs_structure_Flack -0.03(5)
_refine_ls_extinction_coef 0.16E-02
_refine_ls_extinction_method 'SHELXL97 (Sheldrick 2008)'
_refine_ls_goodness_of_fit_ref 1.110
_refine_ls_hydrogen_treatment mixed
_refine_ls_matrix_type full
_refine_ls_number_parameters 334
_refine_ls_number_reflns 2592
_refine_ls_number_restraints 0
_refine_ls_R_factor_all 0.093
_refine_ls_R_factor_gt 0.083
_refine_ls_shift/su_max 0.000
_refine_ls_structure_factor_coef Fsqd
_refine_ls_weighting_details '1/[\s^2^(Fo^2^)+(0.1728P)^2^+1.8354P] where P=(Fo^2^+2Fc^2^)/3  '
_refine_ls_weighting_scheme calc
_refine_ls_wR_factor_gt 0.220
_refine_ls_wR_factor_ref 0.233
_reflns_number_gt 2287
_reflns_threshold_expression >2.0\s(I)
_cod_data_source_file ja9017557_si_002.cif
_cod_data_source_block HCL
_cod_depositor_comments
;
The following automatic conversions were performed:

'_refine_ls_weighting_scheme' value 'calc ' changed to 'calc'
according to the built-in table from CIF Core dictionary named
'cif_core.dic' version 2.4.1 from 2010-06-29.

Automatic conversion script
Id: cif_fix_values 1715 2011-07-08 13:25:40Z adriana 
;
_cod_original_cell_volume 2712.3(15)
_cod_original_formula_sum 'C13 H15 Cl1 O3 S1'
_cod_database_code 4104643

loop_
_symmetry_equiv_pos_as_xyz
'x, y, z'
'-x+1/2, -y, z+1/2'
'-x, y+1/2, -z+1/2'
'x+1/2, -y+1/2, -z'

loop_
_atom_site_label
_atom_site_fract_x
_atom_site_fract_y
_atom_site_fract_z
_atom_site_U_iso_or_equiv
_atom_site_adp_type
_atom_site_occupancy
_atom_site_symmetry_multiplicity
_atom_site_calc_flag
_atom_site_refinement_flags
Cl12 -0.1552(3) 0.9146(3) 0.90113(8) 0.0927(9) Uani 1 1 d .
Cl22 0.6445(3) 1.3256(3) 0.89403(7) 0.0907(8) Uani 1 1 d .
S2 0.1599(2) 1.35314(15) 0.86386(5) 0.0494(5) Uani 1 1 d .
S11 0.3190(2) 0.85058(18) 0.88449(6) 0.0575(5) Uani 1 1 d .
O11 0.3943(8) 0.9597(6) 0.8705(2) 0.0754(17) Uani 1 1 d .
O12 0.4077(9) 0.7419(6) 0.8789(2) 0.087(2) Uani 1 1 d .
O21 0.0957(8) 1.2376(5) 0.85390(18) 0.0624(14) Uani 1 1 d .
O22 0.0686(8) 1.4546(6) 0.8490(2) 0.0710(16) Uani 1 1 d .
O113 0.0765(9) 1.0302(6) 0.7927(2) 0.0695(15) Uani 1 1 d .
O213 0.4283(8) 1.1398(6) 0.7976(2) 0.0741(16) Uani 1 1 d .
C11 0.1226(9) 0.8386(6) 0.8583(2) 0.0511(16) Uani 1 1 d .
C12 0.0147(9) 0.9475(7) 0.8628(3) 0.0528(16) Uani 1 1 d .
C13 -0.0585(10) 0.9994(7) 0.8204(3) 0.0573(18) Uani 1 1 d .
C14 -0.1809(12) 0.9205(7) 0.7953(3) 0.068(2) Uani 1 1 d .
C15 -0.1131(11) 0.8060(7) 0.7761(3) 0.066(2) Uani 1 1 d .
C16 -0.0667(15) 0.7153(8) 0.8099(3) 0.078(3) Uani 1 1 d .
C17 0.0895(12) 0.7400(7) 0.8362(3) 0.066(2) Uani 1 1 d .
C21 0.3653(9) 1.3625(6) 0.84359(19) 0.0468(14) Uani 1 1 d .
C22 0.4789(9) 1.2629(7) 0.8588(2) 0.0538(17) Uani 1 1 d .
C23 0.5602(10) 1.1915(7) 0.8221(3) 0.0615(19) Uani 1 1 d .
C24 0.6796(11) 1.2549(8) 0.7909(3) 0.068(2) Uani 1 1 d .
C25 0.6147(12) 1.3591(9) 0.7648(3) 0.074(2) Uani 1 1 d .
C26 0.5698(13) 1.4670(8) 0.7937(3) 0.074(2) Uani 1 1 d .
C27 0.4024(11) 1.4497(7) 0.8166(3) 0.0610(19) Uani 1 1 d .
C111 0.2705(9) 0.8673(7) 0.9413(3) 0.0537(17) Uani 1 1 d .
C112 0.3285(12) 0.9639(8) 0.9650(3) 0.072(2) Uani 1 1 d .
C113 0.3006(17) 0.9684(11) 1.0096(4) 0.093(3) Uani 1 1 d .
C114 0.2150(17) 0.8832(12) 1.0314(4) 0.098(3) Uani 1 1 d .
C115 0.1563(15) 0.7874(9) 1.0075(3) 0.082(3) Uani 1 1 d .
C116 0.1831(13) 0.7766(8) 0.9626(3) 0.072(2) Uani 1 1 d .
C211 0.1840(10) 1.3612(6) 0.9220(2) 0.0524(16) Uani 1 1 d .
C212 0.2690(12) 1.4558(7) 0.9405(2) 0.062(2) Uani 1 1 d .
C213 0.2840(12) 1.4617(8) 0.9860(3) 0.068(2) Uani 1 1 d .
C214 0.2172(13) 1.3752(8) 1.0118(3) 0.071(2) Uani 1 1 d .
C215 0.1339(13) 1.2825(8) 0.9937(3) 0.072(2) Uani 1 1 d .
C216 0.1178(11) 1.2730(7) 0.9479(2) 0.061(2) Uani 1 1 d .
H12 0.0833 1.0098 0.8765 0.063 Uiso 1 1 calc R
H13 -0.1171 1.0731 0.8283 0.069 Uiso 1 1 calc R
H17 0.1699 0.6803 0.8369 0.079 Uiso 1 1 calc R
H22 0.4127 1.2081 0.8769 0.065 Uiso 1 1 calc R
H23 0.6223 1.1265 0.8362 0.074 Uiso 1 1 calc R
H27 0.3196 1.5058 0.8110 0.073 Uiso 1 1 calc R
H112 0.3858 1.0250 0.9508 0.087 Uiso 1 1 calc R
H113 0.3421 1.0327 1.0256 0.112 Uiso 1 1 calc R
H114 0.1961 0.8889 1.0617 0.117 Uiso 1 1 calc R
H115 0.0967 0.7283 1.0221 0.098 Uiso 1 1 calc R
H116 0.1441 0.7108 0.9470 0.086 Uiso 1 1 calc R
H13O 0.097(13) 1.105(9) 0.802(3) 0.07(3) Uiso 1 1 d .
H14A -0.2717 0.9005 0.8152 0.082 Uiso 1 1 calc R
H14B -0.2279 0.9668 0.7712 0.082 Uiso 1 1 calc R
H15A -0.1965 0.7721 0.7565 0.079 Uiso 1 1 calc R
H15B -0.0154 0.8243 0.7584 0.079 Uiso 1 1 calc R
H16A -0.0532 0.6394 0.7950 0.093 Uiso 1 1 calc R
H16B -0.1589 0.7071 0.8305 0.093 Uiso 1 1 calc R
H212 0.3153 1.5146 0.9226 0.074 Uiso 1 1 calc R
H213 0.3401 1.5252 0.9990 0.082 Uiso 1 1 calc R
H214 0.2289 1.3796 1.0424 0.085 Uiso 1 1 calc R
H215 0.0871 1.2247 1.0120 0.086 Uiso 1 1 calc R
H216 0.0634 1.2083 0.9351 0.073 Uiso 1 1 calc R
H23O 0.396(11) 1.077(8) 0.814(3) 0.05(2) Uiso 1 1 d .
H24A 0.7740 1.2824 0.8083 0.082 Uiso 1 1 calc R
H24B 0.7218 1.1966 0.7700 0.082 Uiso 1 1 calc R
H25A 0.5162 1.3344 0.7485 0.088 Uiso 1 1 calc R
H25B 0.6986 1.3829 0.7433 0.088 Uiso 1 1 calc R
H26A 0.6559 1.4786 0.8159 0.089 Uiso 1 1 calc R
H26B 0.5653 1.5379 0.7754 0.089 Uiso 1 1 calc R

loop_
_atom_site_aniso_label
_atom_site_aniso_U_11
_atom_site_aniso_U_22
_atom_site_aniso_U_33
_atom_site_aniso_U_12
_atom_site_aniso_U_13
_atom_site_aniso_U_23
Cl12 0.0738(13) 0.132(2) 0.0724(13) 0.0121(16) 0.0206(11) -0.0141(14)
Cl22 0.0796(13) 0.130(2) 0.0624(11) -0.0011(16) -0.0242(10) 0.0057(13)
S2 0.0543(9) 0.0425(9) 0.0514(8) 0.0045(8) 0.0004(7) -0.0028(7)
S11 0.0497(9) 0.0543(10) 0.0686(11) 0.0056(9) -0.0067(8) 0.0075(9)
O11 0.065(3) 0.078(4) 0.084(4) -0.022(3) 0.002(3) 0.022(3)
O12 0.075(4) 0.081(4) 0.105(5) 0.038(4) -0.016(4) -0.003(4)
O21 0.064(3) 0.058(3) 0.064(3) -0.013(3) -0.002(3) -0.013(3)
O22 0.072(3) 0.064(3) 0.076(3) 0.021(3) 0.002(3) 0.006(3)
O113 0.081(4) 0.055(3) 0.073(3) -0.004(3) -0.008(3) 0.002(3)
O213 0.079(4) 0.060(3) 0.083(4) -0.005(3) 0.018(3) -0.015(3)
C11 0.050(3) 0.045(4) 0.059(4) 0.004(3) 0.002(3) -0.002(3)
C12 0.046(3) 0.049(4) 0.064(4) 0.002(3) -0.005(3) -0.005(3)
C13 0.058(4) 0.046(4) 0.069(4) 0.008(3) -0.014(4) -0.007(3)
C14 0.064(5) 0.065(5) 0.076(5) 0.008(4) -0.024(4) -0.015(4)
C15 0.073(5) 0.058(4) 0.065(4) 0.004(4) -0.018(4) -0.021(4)
C16 0.096(7) 0.045(4) 0.091(6) -0.007(5) -0.020(6) -0.013(4)
C17 0.082(5) 0.037(4) 0.080(5) 0.011(4) -0.023(5) -0.006(4)
C21 0.061(3) 0.043(3) 0.037(3) 0.004(3) -0.001(3) -0.002(3)
C22 0.050(3) 0.053(4) 0.058(4) 0.004(3) 0.003(3) 0.013(3)
C23 0.064(4) 0.046(4) 0.075(5) 0.012(4) 0.018(4) 0.007(4)
C24 0.061(4) 0.071(5) 0.072(5) 0.011(4) 0.020(4) 0.010(4)
C25 0.073(5) 0.086(6) 0.061(4) -0.003(5) 0.017(4) 0.028(4)
C26 0.086(6) 0.060(5) 0.076(5) -0.006(5) 0.017(5) 0.024(4)
C27 0.070(5) 0.051(4) 0.062(4) 0.010(4) 0.007(4) 0.009(4)
C111 0.048(3) 0.041(4) 0.072(4) 0.002(3) -0.017(3) 0.001(3)
C112 0.072(5) 0.061(5) 0.084(5) -0.004(5) -0.016(5) 0.003(4)
C113 0.112(8) 0.093(8) 0.075(6) 0.001(7) -0.023(6) -0.020(6)
C114 0.098(7) 0.118(9) 0.078(6) 0.019(8) -0.004(6) 0.002(7)
C115 0.083(6) 0.084(7) 0.078(6) -0.005(6) 0.000(5) 0.021(5)
C116 0.081(6) 0.059(5) 0.076(5) -0.010(5) -0.010(5) 0.015(4)
C211 0.064(4) 0.039(3) 0.054(3) 0.002(4) 0.011(3) -0.006(3)
C212 0.084(5) 0.048(4) 0.053(4) -0.011(4) 0.011(4) -0.011(3)
C213 0.081(5) 0.065(5) 0.058(4) -0.013(5) 0.006(4) -0.018(4)
C214 0.079(5) 0.075(6) 0.059(4) 0.006(5) 0.007(4) -0.002(4)
C215 0.088(6) 0.069(6) 0.059(4) -0.005(5) 0.010(5) 0.012(4)
C216 0.077(5) 0.053(4) 0.052(4) -0.009(4) 0.008(4) -0.004(3)

loop_
_atom_type_symbol
_atom_type_radius_bond
Cl 0.99
S 1.02
O 0.73
C 0.77
H 0.32

loop_
_geom_angle_atom_site_label_1
_geom_angle_atom_site_label_2
_geom_angle_atom_site_label_3
_geom_angle
O22 S2 O21 118.4(4)
O22 S2 C21 108.8(4)
O21 S2 C21 108.5(3)
O22 S2 C211 109.1(4)
O21 S2 C211 107.1(4)
C21 S2 C211 103.9(3)
O12 S11 O11 119.3(4)
O12 S11 C11 109.1(4)
O11 S11 C11 108.0(4)
O12 S11 C111 108.4(4)
O11 S11 C111 106.8(4)
C11 S11 C111 104.2(3)
C13 O113 H13O 101(6)
C23 O213 H23O 105(6)
C17 C11 C12 127.8(7)
C17 C11 S11 117.9(6)
C12 C11 S11 114.2(5)
C11 C12 C13 117.2(6)
C11 C12 Cl12 108.7(5)
C13 C12 Cl12 108.8(5)
C11 C12 H12 107.20
C13 C12 H12 107.20
Cl12 C12 H12 107.20
O113 C13 C14 110.1(7)
O113 C13 C12 107.1(6)
C14 C13 C12 116.2(7)
O113 C13 H13 107.70
C14 C13 H13 107.70
C12 C13 H13 107.70
C15 C14 C13 117.0(7)
C15 C14 H14A 108.00
C13 C14 H14A 108.00
C15 C14 H14B 108.00
C13 C14 H14B 108.00
H14A C14 H14B 107.30
C16 C15 C14 114.3(7)
C16 C15 H15A 108.70
C14 C15 H15A 108.70
C16 C15 H15B 108.70
C14 C15 H15B 108.70
H15A C15 H15B 107.60
C15 C16 C17 116.2(8)
C15 C16 H16A 108.20
C17 C16 H16A 108.20
C15 C16 H16B 108.20
C17 C16 H16B 108.20
H16A C16 H16B 107.40
C11 C17 C16 125.9(8)
C11 C17 H17 117.00
C16 C17 H17 117.00
C27 C21 C22 127.3(7)
C27 C21 S2 118.2(6)
C22 C21 S2 114.5(5)
C23 C22 C21 115.5(6)
C23 C22 Cl22 108.3(5)
C21 C22 Cl22 109.0(5)
C23 C22 H22 107.90
C21 C22 H22 107.90
Cl22 C22 H22 107.90
O213 C23 C22 106.1(6)
O213 C23 C24 109.8(7)
C22 C23 C24 118.3(7)
O213 C23 H23 107.40
C22 C23 H23 107.40
C24 C23 H23 107.40
C25 C24 C23 118.2(7)
C25 C24 H24A 107.80
C23 C24 H24A 107.80
C25 C24 H24B 107.80
C23 C24 H24B 107.80
H24A C24 H24B 107.10
C24 C25 C26 113.4(7)
C24 C25 H25A 108.90
C26 C25 H25A 108.90
C24 C25 H25B 108.90
C26 C25 H25B 108.90
H25A C25 H25B 107.70
C27 C26 C25 111.3(8)
C27 C26 H26A 109.40
C25 C26 H26A 109.40
C27 C26 H26B 109.40
C25 C26 H26B 109.40
H26A C26 H26B 108.00
C21 C27 C26 125.3(8)
C21 C27 H27 117.30
C26 C27 H27 117.30
C112 C111 C116 120.2(8)
C112 C111 S11 120.8(7)
C116 C111 S11 118.8(6)
C113 C112 C111 119.0(10)
C113 C112 H112 120.50
C111 C112 H112 120.50
C114 C113 C112 122.4(11)
C114 C113 H113 118.80
C112 C113 H113 118.80
C113 C114 C115 118.3(11)
C113 C114 H114 120.90
C115 C114 H114 120.90
C116 C115 C114 122.0(10)
C116 C115 H115 119.00
C114 C115 H115 119.00
C115 C116 C111 117.9(9)
C115 C116 H116 121.00
C111 C116 H116 121.00
C216 C211 C212 121.3(7)
C216 C211 S2 119.1(6)
C212 C211 S2 119.6(6)
C213 C212 C211 118.8(8)
C213 C212 H212 120.60
C211 C212 H212 120.60
C214 C213 C212 120.2(8)
C214 C213 H213 119.90
C212 C213 H213 119.90
C215 C214 C213 121.0(8)
C215 C214 H214 119.50
C213 C214 H214 119.50
C214 C215 C216 120.3(8)
C214 C215 H215 119.80
C216 C215 H215 119.80
C211 C216 C215 118.3(8)
C211 C216 H216 120.80
C215 C216 H216 120.80

loop_
_geom_bond_atom_site_label_1
_geom_bond_atom_site_label_2
_geom_bond_distance
Cl12 C12 1.823(8)
Cl22 C22 1.839(8)
S2 O22 1.427(6)
S2 O21 1.428(6)
S2 C21 1.758(8)
S2 C211 1.767(7)
S11 O12 1.422(6)
S11 O11 1.430(6)
S11 C11 1.766(7)
S11 C111 1.766(8)
O113 C13 1.408(11)
O113 H13O 0.89(10)
O213 C23 1.414(11)
O213 H23O 0.89(9)
C11 C17 1.321(11)
C11 C12 1.504(10)
C12 C13 1.523(11)
C12 H12 0.9800
C13 C14 1.523(11)
C13 H13 0.9800
C14 C15 1.511(11)
C14 H14A 0.9700
C14 H14B 0.9700
C15 C16 1.488(13)
C15 H15A 0.9700
C15 H15B 0.9700
C16 C17 1.506(13)
C16 H16A 0.9700
C16 H16B 0.9700
C17 H17 0.9300
C21 C27 1.308(11)
C21 C22 1.513(10)
C22 C23 1.512(11)
C22 H22 0.9800
C23 C24 1.519(11)
C23 H23 0.9800
C24 C25 1.504(11)
C24 H24A 0.9700
C24 H24B 0.9700
C25 C26 1.537(13)
C25 H25A 0.9700
C25 H25B 0.9700
C26 C27 1.520(13)
C26 H26A 0.9700
C26 H26B 0.9700
C27 H27 0.9300
C111 C112 1.381(12)
C111 C116 1.394(12)
C112 C113 1.364(15)
C112 H112 0.9300
C113 C114 1.347(18)
C113 H113 0.9300
C114 C115 1.378(16)
C114 H114 0.9300
C115 C116 1.373(14)
C115 H115 0.9300
C116 H116 0.9300
C211 C216 1.367(11)
C211 C212 1.380(11)
C212 C213 1.377(11)
C212 H212 0.9300
C213 C214 1.355(13)
C213 H213 0.9300
C214 C215 1.352(14)
C214 H214 0.9300
C215 C216 1.392(11)
C215 H215 0.9300
C216 H216 0.9300

loop_
_geom_hbond_atom_site_label_D
_geom_hbond_atom_site_label_H
_geom_hbond_atom_site_label_A
_geom_hbond_distance_DH
_geom_hbond_distance_HA
_geom_hbond_distance_DA
_geom_hbond_angle_DHA
O113 H13O O21 0.9010 2.16(10) 2.976(10) 150(8)
O213 H23O O11 0.909 2.15(9) 3.000(11) 156(8)

loop_
_geom_torsion_atom_site_label_1
_geom_torsion_atom_site_label_2
_geom_torsion_atom_site_label_3
_geom_torsion_atom_site_label_4
_geom_torsion
O12 S11 C11 C17 -3.7(8)
O11 S11 C11 C17 127.4(7)
C111 S11 C11 C17 -119.3(7)
O12 S11 C11 C12 178.7(6)
O11 S11 C11 C12 -50.3(7)
C111 S11 C11 C12 63.0(6)
C17 C11 C12 C13 -49.1(11)
S11 C11 C12 C13 128.3(6)
C17 C11 C12 Cl12 74.7(10)
S11 C11 C12 Cl12 -107.9(5)
C11 C12 C13 O113 -59.6(8)
Cl12 C12 C13 O113 176.6(5)
C11 C12 C13 C14 63.9(9)
Cl12 C12 C13 C14 -59.9(8)
O113 C13 C14 C15 57.5(10)
C12 C13 C14 C15 -64.5(10)
C13 C14 C15 C16 69.2(11)
C14 C15 C16 C17 -72.9(11)
C12 C11 C17 C16 0.4(15)
S11 C11 C17 C16 -176.9(8)
C15 C16 C17 C11 52.9(13)
O22 S2 C21 C27 -4.9(7)
O21 S2 C21 C27 125.2(6)
C211 S2 C21 C27 -121.0(6)
O22 S2 C21 C22 177.2(5)
O21 S2 C21 C22 -52.7(6)
C211 S2 C21 C22 61.1(6)
C27 C21 C22 C23 -54.7(11)
S2 C21 C22 C23 123.0(6)
C27 C21 C22 Cl22 67.5(9)
S2 C21 C22 Cl22 -114.8(5)
C21 C22 C23 O213 -60.8(8)
Cl22 C22 C23 O213 176.7(5)
C21 C22 C23 C24 63.1(10)
Cl22 C22 C23 C24 -59.5(9)
O213 C23 C24 C25 63.3(10)
C22 C23 C24 C25 -58.7(11)
C23 C24 C25 C26 66.9(11)
C24 C25 C26 C27 -78.1(10)
C22 C21 C27 C26 1.7(13)
S2 C21 C27 C26 -175.9(7)
C25 C26 C27 C21 58.7(12)
O12 S11 C111 C112 119.9(7)
O11 S11 C111 C112 -9.9(7)
C11 S11 C111 C112 -124.0(6)
O12 S11 C111 C116 -55.3(8)
O11 S11 C111 C116 174.9(7)
C11 S11 C111 C116 60.8(7)
C116 C111 C112 C113 0.7(13)
S11 C111 C112 C113 -174.4(8)
C111 C112 C113 C114 -1.5(18)
C112 C113 C114 C115 1.0(19)
C113 C114 C115 C116 0.3(18)
C114 C115 C116 C111 -1.0(16)
C112 C111 C116 C115 0.5(13)
S11 C111 C116 C115 175.7(8)
O22 S2 C211 C216 119.0(7)
O21 S2 C211 C216 -10.3(8)
C21 S2 C211 C216 -125.1(7)
O22 S2 C211 C212 -61.0(8)
O21 S2 C211 C212 169.6(7)
C21 S2 C211 C212 54.9(7)
C216 C211 C212 C213 -1.2(13)
S2 C211 C212 C213 178.9(7)
C211 C212 C213 C214 0.5(15)
C212 C213 C214 C215 -0.5(15)
C213 C214 C215 C216 1.2(15)
C212 C211 C216 C215 1.8(13)
S2 C211 C216 C215 -178.2(7)
C214 C215 C216 C211 -1.8(14)
